data_4308295
loop_
_publ_author_name
'Martin G\"artner'
'Reinald Fischer'
'Jens Langer'
'Helmar G\"orls'
'Dirk Walther'
'Matthias Westerhausen'

_publ_contact_author
;
      Matthias Westerhausen
      Institut f\"ur anorganische und analytische Chemie
      Friedrich-Schiller-Universit\"at Jena
      August-Bebel-Str. 2
      07743 Jena
      Germany
;
_publ_contact_author_email m.we@uni-jena.de
_publ_contact_author_fax '03641 948 102'
_publ_contact_author_phone '03641 948 110'
_publ_section_title
;
Syntheses and Structures of Alkaline Earth Metal Bis(diphenylamides)
;
_journal_name_full 'Inorganic Chemistry'
_journal_page_first 5118
_journal_page_last 5124
_journal_paper_doi 10.1021/ic700459d
_journal_volume 46
_journal_year 2007
_chemical_formula_sum 'C16 H18 Mg O2'
_chemical_formula_weight 266.61
_chemical_name_systematic
; 
 ? 
;
_space_group_IT_number 62
_symmetry_cell_setting orthorhombic
_symmetry_space_group_name_Hall '-P 2ac 2n'
_symmetry_space_group_name_H-M 'P n m a'
_atom_sites_solution_hydrogens geom
_atom_sites_solution_primary direct
_atom_sites_solution_secondary difmap
_audit_creation_method SHELXL-97
_cell_angle_alpha 90.00
_cell_angle_beta 90.00
_cell_angle_gamma 90.00
_cell_formula_units_Z 4
_cell_length_a 11.5579(5)
_cell_length_b 18.6002(6)
_cell_length_c 6.7094(3)
_cell_measurement_temperature 183(2)
_cell_volume 1442.38(10)
_computing_cell_refinement DENZO
_computing_data_collection COLLECT
_computing_data_reduction DENZO
_computing_molecular_graphics SHELXTL/PC
_computing_publication_material SHELXL-97
_computing_structure_refinement 'SHELXL-97 (Sheldrick, 1997)'
_computing_structure_solution 'SHELXS-97 (Sheldrick, 1990)'
_diffrn_ambient_temperature 183(2)
_diffrn_measured_fraction_theta_full 0.999
_diffrn_measured_fraction_theta_max 0.999
_diffrn_measurement_device_type KappaCCD
_diffrn_measurement_method 'phi- + omega-scan'
_diffrn_radiation_monochromator graphite
_diffrn_radiation_source 'fine-focus sealed tube'
_diffrn_radiation_type MoK\a
_diffrn_radiation_wavelength 0.71073
_diffrn_reflns_av_R_equivalents 0.0607
_diffrn_reflns_av_sigmaI/netI 0.0387
_diffrn_reflns_limit_h_max 15
_diffrn_reflns_limit_h_min -13
_diffrn_reflns_limit_k_max 24
_diffrn_reflns_limit_k_min -23
_diffrn_reflns_limit_l_max 8
_diffrn_reflns_limit_l_min -8
_diffrn_reflns_number 9727
_diffrn_reflns_theta_full 27.47
_diffrn_reflns_theta_max 27.47
_diffrn_reflns_theta_min 2.19
_exptl_absorpt_coefficient_mu 0.118
_exptl_absorpt_correction_T_max 0.7895
_exptl_absorpt_correction_T_min 0.7581
_exptl_absorpt_correction_type multi-scan
_exptl_absorpt_process_details
;
[c.f. r.h. blessing, acta cryst. (1995), a51, 33-38]
;
_exptl_crystal_colour needle
_exptl_crystal_density_diffrn 1.228
_exptl_crystal_density_method 'not measured'
_exptl_crystal_description prism
_exptl_crystal_F_000 568
_exptl_crystal_size_max 0.10
_exptl_crystal_size_mid 0.04
_exptl_crystal_size_min 0.04
_refine_diff_density_max 0.244
_refine_diff_density_min -0.274
_refine_diff_density_rms 0.043
_refine_ls_extinction_method none
_refine_ls_goodness_of_fit_ref 1.024
_refine_ls_hydrogen_treatment refall
_refine_ls_matrix_type full
_refine_ls_number_parameters 127
_refine_ls_number_reflns 1702
_refine_ls_number_restraints 0
_refine_ls_restrained_S_all 1.024
_refine_ls_R_factor_all 0.0603
_refine_ls_R_factor_gt 0.0382
_refine_ls_shift/su_max 0.000
_refine_ls_shift/su_mean 0.000
_refine_ls_structure_factor_coef Fsqd
_refine_ls_weighting_details 'calc w=1/[\s^2^(Fo^2^)+(0.0528P)^2^+0.3340P] where P=(Fo^2^+2Fc^2^)/3'
_refine_ls_weighting_scheme calc
_refine_ls_wR_factor_gt 0.0919
_refine_ls_wR_factor_ref 0.1015
_reflns_number_gt 1293
_reflns_number_total 1702
_reflns_threshold_expression >2sigma(I)
_cod_data_source_file ic700459d-file001_1.cif
_cod_data_source_block FO2895
_cod_database_code 4308295

loop_
_symmetry_equiv_pos_as_xyz
'x, y, z'
'-x+1/2, -y, z+1/2'
'-x, y+1/2, -z'
'x+1/2, -y+1/2, -z+1/2'
'-x, -y, -z'
'x-1/2, y, -z-1/2'
'x, -y-1/2, z'
'-x-1/2, y-1/2, z-1/2'

loop_
_atom_site_label
_atom_site_type_symbol
_atom_site_fract_x
_atom_site_fract_y
_atom_site_fract_z
_atom_site_U_iso_or_equiv
_atom_site_adp_type
_atom_site_occupancy
_atom_site_symmetry_multiplicity
_atom_site_calc_flag
_atom_site_refinement_flags
_atom_site_disorder_assembly
_atom_site_disorder_group
Mg Mg 0.19608(6) 0.7500 -0.00489(10) 0.0212(2) Uani 1 2 d S . .
O1 O 0.36573(12) 0.7500 -0.1089(2) 0.0249(4) Uani 1 2 d S . .
O2 O 0.59863(12) 0.7500 -0.2379(2) 0.0257(3) Uani 1 2 d S . .
C1 C 0.18177(13) 0.64866(7) 0.1426(2) 0.0236(3) Uani 1 1 d . . .
C2 C 0.27016(14) 0.63157(8) 0.2790(2) 0.0281(4) Uani 1 1 d . . .
H2 H 0.3412(17) 0.6608(10) 0.286(3) 0.040(5) Uiso 1 1 d . . .
C3 C 0.26657(14) 0.57255(9) 0.4055(2) 0.0313(4) Uani 1 1 d . . .
H3 H 0.3283(16) 0.5638(9) 0.500(3) 0.034(5) Uiso 1 1 d . . .
C4 C 0.17160(15) 0.52728(8) 0.4030(3) 0.0322(4) Uani 1 1 d . . .
H4 H 0.1689(17) 0.4899(11) 0.495(3) 0.045(5) Uiso 1 1 d . . .
C5 C 0.08164(14) 0.54110(8) 0.2726(3) 0.0315(4) Uani 1 1 d . . .
H5 H 0.0123(15) 0.5087(9) 0.268(3) 0.037(5) Uiso 1 1 d . . .
C6 C 0.08792(13) 0.60032(8) 0.1458(2) 0.0270(3) Uani 1 1 d . . .
H6 H 0.0220(15) 0.6071(8) 0.051(3) 0.029(4) Uiso 1 1 d . . .
C7 C 0.41942(14) 0.81391(8) -0.1907(3) 0.0277(4) Uani 1 1 d . . .
H7B H 0.3835(14) 0.8548(9) -0.123(3) 0.031(4) Uiso 1 1 d . . .
H7A H 0.4041(15) 0.8140(8) -0.336(3) 0.032(5) Uiso 1 1 d . . .
C8 C 0.54694(14) 0.81373(8) -0.1505(3) 0.0291(4) Uani 1 1 d . . .
H8B H 0.5614(16) 0.8126(9) -0.008(3) 0.035(5) Uiso 1 1 d . . .
H8A H 0.5865(15) 0.8556(9) -0.216(3) 0.034(5) Uiso 1 1 d . . .

loop_
_atom_site_aniso_label
_atom_site_aniso_U_11
_atom_site_aniso_U_22
_atom_site_aniso_U_33
_atom_site_aniso_U_23
_atom_site_aniso_U_13
_atom_site_aniso_U_12
Mg 0.0186(4) 0.0227(4) 0.0222(4) 0.000 -0.0004(3) 0.000
O1 0.0211(7) 0.0206(7) 0.0330(8) 0.000 0.0058(6) 0.000
O2 0.0229(8) 0.0280(7) 0.0262(8) 0.000 0.0058(6) 0.000
C1 0.0230(7) 0.0234(7) 0.0244(8) -0.0009(6) 0.0029(6) 0.0015(6)
C2 0.0250(8) 0.0293(8) 0.0299(8) 0.0012(7) -0.0003(7) -0.0023(6)
C3 0.0318(9) 0.0332(8) 0.0289(8) 0.0043(7) -0.0040(7) 0.0046(7)
C4 0.0422(10) 0.0246(7) 0.0298(8) 0.0056(7) 0.0066(7) 0.0025(7)
C5 0.0314(9) 0.0285(8) 0.0348(9) -0.0016(7) 0.0067(7) -0.0059(7)
C6 0.0247(8) 0.0296(8) 0.0267(8) -0.0004(7) -0.0002(7) 0.0012(6)
C7 0.0274(8) 0.0222(8) 0.0334(9) 0.0018(6) 0.0076(7) 0.0001(6)
C8 0.0297(8) 0.0295(8) 0.0280(9) -0.0076(7) 0.0067(7) -0.0063(7)

loop_
_atom_type_symbol
_atom_type_description
_atom_type_scat_dispersion_real
_atom_type_scat_dispersion_imag
_atom_type_scat_source
C C 0.0033 0.0016 'International Tables Vol C Tables 4.2.6.8 and 6.1.1.4'
H H 0.0000 0.0000 'International Tables Vol C Tables 4.2.6.8 and 6.1.1.4'
O O 0.0106 0.0060 'International Tables Vol C Tables 4.2.6.8 and 6.1.1.4'
Mg Mg 0.0486 0.0363 'International Tables Vol C Tables 4.2.6.8 and 6.1.1.4'

loop_
_geom_angle_atom_site_label_1
_geom_angle_atom_site_label_2
_geom_angle_atom_site_label_3
_geom_angle
_geom_angle_site_symmetry_1
_geom_angle_site_symmetry_3
_geom_angle_publ_flag
O2 Mg O1 103.54(7) 6 . ?
O2 Mg C1 110.22(5) 6 . ?
O1 Mg C1 103.20(5) . . ?
O2 Mg C1 110.22(5) 6 7_575 ?
O1 Mg C1 103.20(5) . 7_575 ?
C1 Mg C1 123.96(8) . 7_575 ?
C7 O1 C7 110.26(15) . 7_575 ?
C7 O1 Mg 122.04(8) . . ?
C7 O1 Mg 122.04(8) 7_575 . ?
C8 O2 C8 109.54(16) . 7_575 ?
C8 O2 Mg 124.29(8) . 6_655 ?
C8 O2 Mg 124.29(8) 7_575 6_655 ?
C2 C1 C6 113.85(13) . . ?
C2 C1 Mg 116.38(11) . . ?
C6 C1 Mg 129.05(11) . . ?
C3 C2 C1 123.67(15) . . ?
C4 C3 C2 119.83(15) . . ?
C5 C4 C3 119.41(15) . . ?
C4 C5 C6 119.60(15) . . ?
C5 C6 C1 123.62(15) . . ?
O1 C7 C8 110.57(13) . . ?
O2 C8 C7 109.50(13) . . ?

loop_
_geom_bond_atom_site_label_1
_geom_bond_atom_site_label_2
_geom_bond_distance
_geom_bond_site_symmetry_2
_geom_bond_publ_flag
Mg O2 2.0608(16) 6 ?
Mg O1 2.0813(15) . ?
Mg C1 2.1352(15) . ?
Mg C1 2.1352(15) 7_575 ?
O1 C7 1.4489(17) . ?
O1 C7 1.4489(17) 7_575 ?
O2 C8 1.4513(17) . ?
O2 C8 1.4513(17) 7_575 ?
O2 Mg 2.0608(16) 6_655 ?
C1 C2 1.408(2) . ?
C1 C6 1.409(2) . ?
C2 C3 1.388(2) . ?
C3 C4 1.384(2) . ?
C4 C5 1.383(2) . ?
C5 C6 1.394(2) . ?
C7 C8 1.498(2) . ?
